data_7208256
loop_
_publ_author_name
'Montis, Riccardo'
'Hursthouse, Michael B.'

_publ_section_title
;
 Surprisingly complex supramolecular behaviour in the crystal structures
 of a family of mono-substituted salicylic acids
;
_journal_issue 16
_journal_name_full CrystEngComm
_journal_page_first 5242
_journal_paper_doi 10.1039/c2ce25336d
_journal_volume 14
_journal_year 2012
_chemical_formula_moiety 'C9 H9 N O4'
_chemical_formula_sum 'C9 H9 N O4'
_chemical_formula_weight 195.17
_chemical_name_common '4-actyamino-2-hydroxobenzoic acid'
_chemical_name_systematic '4-actyamino-2-hydroxobenzoic acid'
_space_group_IT_number 33
_symmetry_cell_setting orthorhombic
_symmetry_space_group_name_Hall 'P 2c -2n'
_symmetry_space_group_name_H-M 'P n a 21'
_atom_sites_solution_hydrogens geom
_atom_sites_solution_primary direct
_atom_sites_solution_secondary difmap
_audit_creation_method SHELXL-97
_cell_angle_alpha 90.00
_cell_angle_beta 90.00
_cell_angle_gamma 90.00
_cell_formula_units_Z 4
_cell_length_a 13.5482(8)
_cell_length_b 5.0245(3)
_cell_length_c 12.9394(6)
_cell_measurement_reflns_used 6116
_cell_measurement_temperature 120(2)
_cell_measurement_theta_max 27.48
_cell_measurement_theta_min 2.91
_cell_volume 880.82(8)
_computing_cell_refinement 'DENZO (Otwinowski & Minor, 1997) & COLLECT (Hooft, R.W.W., 1998)'
_computing_data_collection 'COLLECT (Hooft, R.W.W., 1998)'
_computing_data_reduction 'DENZO (Otwinowski & Minor, 1997) & COLLECT (Hooft, R.W.W., 1998)'
_computing_structure_refinement 'SHELXL-97 (Sheldrick, 1997)'
_computing_structure_solution 'SHELXS-97 (Sheldrick, 1990)'
_diffrn_ambient_temperature 120(2)
_diffrn_detector_area_resol_mean 9.091
_diffrn_measured_fraction_theta_full 0.995
_diffrn_measured_fraction_theta_max 0.995
_diffrn_measurement_device_type 'Bruker-Nonius Roper CCD camera on \k-goniostat'
_diffrn_measurement_method '\f & \w scans'
_diffrn_radiation_monochromator graphite
_diffrn_radiation_source 'Bruker-Nonius FR591 rotating anode'
_diffrn_radiation_type MoK\a
_diffrn_radiation_wavelength 0.71073
_diffrn_reflns_av_R_equivalents 0.0456
_diffrn_reflns_av_sigmaI/netI 0.0371
_diffrn_reflns_limit_h_max 15
_diffrn_reflns_limit_h_min -17
_diffrn_reflns_limit_k_max 6
_diffrn_reflns_limit_k_min -6
_diffrn_reflns_limit_l_max 16
_diffrn_reflns_limit_l_min -15
_diffrn_reflns_number 5835
_diffrn_reflns_theta_full 27.47
_diffrn_reflns_theta_max 27.47
_diffrn_reflns_theta_min 3.15
_exptl_absorpt_coefficient_mu 0.117
_exptl_absorpt_correction_T_max 0.9965
_exptl_absorpt_correction_T_min 0.9712
_exptl_absorpt_correction_type multi-scan
_exptl_absorpt_process_details 'SADABS 2007/2 (Sheldrick, G.M., 2007)'
_exptl_crystal_colour Colourless
_exptl_crystal_density_diffrn 1.472
_exptl_crystal_density_method 'not measured'
_exptl_crystal_description Plate
_exptl_crystal_F_000 408
_exptl_crystal_size_max 0.25
_exptl_crystal_size_mid 0.15
_exptl_crystal_size_min 0.03
_refine_diff_density_max 0.201
_refine_diff_density_min -0.200
_refine_diff_density_rms 0.047
_refine_ls_abs_structure_details 'Flack H D (1983), Acta Cryst. A39, 876-881'
_refine_ls_extinction_method none
_refine_ls_goodness_of_fit_ref 1.055
_refine_ls_hydrogen_treatment mixed
_refine_ls_matrix_type full
_refine_ls_number_parameters 132
_refine_ls_number_reflns 1049
_refine_ls_number_restraints 1
_refine_ls_restrained_S_all 1.055
_refine_ls_R_factor_all 0.0415
_refine_ls_R_factor_gt 0.0368
_refine_ls_shift/su_max 0.003
_refine_ls_shift/su_mean 0.000
_refine_ls_structure_factor_coef Fsqd
_refine_ls_weighting_details 'calc w=1/[\s^2^(Fo^2^)+(0.0601P)^2^+0.1048P] where P=(Fo^2^+2Fc^2^)/3'
_refine_ls_weighting_scheme calc
_refine_ls_wR_factor_gt 0.0913
_refine_ls_wR_factor_ref 0.0948
_reflns_number_gt 954
_reflns_number_total 1049
_reflns_threshold_expression >2\s(I)
_cod_data_source_file c2ce25336d.txt
_cod_data_source_block 4-acetamidosalacylic_acid
_cod_original_sg_symbol_H-M Pna2(1)
_cod_database_code 7208256

loop_
_symmetry_equiv_pos_as_xyz
'x, y, z'
'-x, -y, z+1/2'
'-x+1/2, y+1/2, z+1/2'
'x+1/2, -y+1/2, z'

loop_
_atom_site_label
_atom_site_type_symbol
_atom_site_fract_x
_atom_site_fract_y
_atom_site_fract_z
_atom_site_U_iso_or_equiv
_atom_site_adp_type
_atom_site_occupancy
_atom_site_symmetry_multiplicity
_atom_site_calc_flag
_atom_site_refinement_flags
O11 O 0.12497(12) -0.3421(3) 0.07559(14) 0.0261(4) Uani 1 1 d .
O12 O 0.26959(12) -0.4858(3) 0.01301(13) 0.0239(4) Uani 1 1 d .
H12 H 0.2325 -0.5914 -0.0189 0.036 Uiso 1 1 d R
O15 O 0.32051(11) 0.6363(3) 0.40787(15) 0.0232(4) Uani 1 1 d .
O13 O 0.12265(12) 0.0226(4) 0.21252(13) 0.0267(4) Uani 1 1 d .
H13A H 0.1000 -0.0910 0.1712 0.040 Uiso 1 1 calc R
N21 N 0.43438(14) 0.4008(4) 0.31610(16) 0.0193(4) Uani 1 1 d .
C11 C 0.27270(16) -0.1388(5) 0.13482(16) 0.0172(4) Uani 1 1 d .
C12 C 0.22231(16) 0.0325(5) 0.20356(18) 0.0186(5) Uani 1 1 d .
C13 C 0.27289(16) 0.2148(5) 0.26455(16) 0.0182(5) Uani 1 1 d .
H13 H 0.2381 0.3292 0.3103 0.022 Uiso 1 1 calc R
C14 C 0.37525(16) 0.2272(5) 0.25747(16) 0.0171(5) Uani 1 1 d .
C15 C 0.42639(16) 0.0592(5) 0.18900(18) 0.0207(5) Uani 1 1 d .
H15 H 0.4962 0.0701 0.1840 0.025 Uiso 1 1 calc R
C16 C 0.37552(16) -0.1205(5) 0.12941(17) 0.0200(5) Uani 1 1 d .
H16 H 0.4108 -0.2341 0.0838 0.024 Uiso 1 1 calc R
C17 C 0.21595(17) -0.3290(4) 0.07246(18) 0.0199(5) Uani 1 1 d .
C18 C 0.40708(17) 0.5923(4) 0.38509(18) 0.0199(5) Uani 1 1 d .
C20 C 0.49212(18) 0.7390(5) 0.4328(2) 0.0280(6) Uani 1 1 d .
H20A H 0.4771 0.9297 0.4351 0.042 Uiso 1 1 calc R
H20B H 0.5517 0.7100 0.3913 0.042 Uiso 1 1 calc R
H20C H 0.5031 0.6732 0.5032 0.042 Uiso 1 1 calc R
H21 H 0.500(3) 0.399(6) 0.301(3) 0.034 Uiso 1 1 d .

loop_
_atom_site_aniso_label
_atom_site_aniso_U_11
_atom_site_aniso_U_22
_atom_site_aniso_U_33
_atom_site_aniso_U_23
_atom_site_aniso_U_13
_atom_site_aniso_U_12
O11 0.0196(8) 0.0285(9) 0.0301(9) -0.0062(8) 0.0013(7) -0.0058(6)
O12 0.0244(8) 0.0224(8) 0.0250(9) -0.0066(7) -0.0013(7) -0.0026(6)
O15 0.0212(8) 0.0208(9) 0.0276(8) -0.0047(7) 0.0030(7) 0.0012(6)
O13 0.0152(8) 0.0312(10) 0.0338(10) -0.0106(8) 0.0028(7) -0.0021(7)
N21 0.0170(9) 0.0189(9) 0.0220(10) -0.0028(8) 0.0004(8) -0.0002(7)
C11 0.0201(10) 0.0151(10) 0.0163(11) 0.0013(8) 0.0004(9) -0.0010(8)
C12 0.0167(10) 0.0178(11) 0.0214(11) 0.0012(8) 0.0026(8) -0.0007(8)
C13 0.0179(11) 0.0170(10) 0.0197(11) -0.0021(8) 0.0021(8) -0.0003(8)
C14 0.0189(11) 0.0136(10) 0.0188(11) 0.0015(8) 0.0024(8) -0.0001(8)
C15 0.0169(10) 0.0213(11) 0.0241(11) -0.0013(9) 0.0030(9) 0.0003(9)
C16 0.0210(11) 0.0176(11) 0.0212(12) -0.0021(9) 0.0047(9) 0.0017(9)
C17 0.0253(11) 0.0167(11) 0.0177(10) 0.0006(9) 0.0022(10) -0.0028(9)
C18 0.0239(11) 0.0159(10) 0.0199(11) 0.0005(9) 0.0000(9) 0.0018(8)
C20 0.0250(11) 0.0280(14) 0.0310(13) -0.0105(10) -0.0018(10) 0.0002(9)

loop_
_atom_type_symbol
_atom_type_description
_atom_type_scat_dispersion_real
_atom_type_scat_dispersion_imag
_atom_type_scat_source
C C 0.0033 0.0000 'International Tables Vol C Tables 4.2.6.8 and 6.1.1.4'
H H 0.0000 0.0000 'International Tables Vol C Tables 4.2.6.8 and 6.1.1.4'
N N 0.0061 0.0000 'International Tables Vol C Tables 4.2.6.8 and 6.1.1.4'
O O 0.0106 0.0000 'International Tables Vol C Tables 4.2.6.8 and 6.1.1.4'

loop_
_geom_angle_atom_site_label_1
_geom_angle_atom_site_label_2
_geom_angle_atom_site_label_3
_geom_angle
C17 O12 H12 109.5
C12 O13 H13A 109.5
C18 N21 C14 129.5(2)
C18 N21 H21 114(2)
C14 N21 H21 116(2)
C16 C11 C12 118.21(19)
C16 C11 C17 122.50(19)
C12 C11 C17 119.29(19)
O13 C12 C13 117.80(19)
O13 C12 C11 120.82(19)
C13 C12 C11 121.4(2)
C12 C13 C14 118.9(2)
C12 C13 H13 120.5
C14 C13 H13 120.5
C13 C14 N21 124.0(2)
C13 C14 C15 120.4(2)
N21 C14 C15 115.56(19)
C16 C15 C14 120.1(2)
C16 C15 H15 120.0
C14 C15 H15 120.0
C15 C16 C11 121.0(2)
C15 C16 H16 119.5
C11 C16 H16 119.5
O11 C17 O12 122.5(2)
O11 C17 C11 122.6(2)
O12 C17 C11 114.9(2)
O15 C18 N21 122.9(2)
O15 C18 C20 123.0(2)
N21 C18 C20 114.1(2)
C18 C20 H20A 109.5
C18 C20 H20B 109.5
H20A C20 H20B 109.5
C18 C20 H20C 109.5
H20A C20 H20C 109.5
H20B C20 H20C 109.5

loop_
_geom_bond_atom_site_label_1
_geom_bond_atom_site_label_2
_geom_bond_distance
O11 C17 1.235(3)
O12 C17 1.319(3)
O12 H12 0.8397
O15 C18 1.229(3)
O13 C12 1.356(3)
O13 H13A 0.8400
N21 C18 1.363(3)
N21 C14 1.407(3)
N21 H21 0.90(3)
C11 C16 1.398(3)
C11 C12 1.413(3)
C11 C17 1.468(3)
C12 C13 1.390(3)
C13 C14 1.391(3)
C13 H13 0.9500
C14 C15 1.406(3)
C15 C16 1.373(3)
C15 H15 0.9500
C16 H16 0.9500
C18 C20 1.501(3)
C20 H20A 0.9800
C20 H20B 0.9800
C20 H20C 0.9800

loop_
_geom_hbond_atom_site_label_D
_geom_hbond_atom_site_label_H
_geom_hbond_atom_site_label_A
_geom_hbond_distance_DH
_geom_hbond_distance_HA
_geom_hbond_distance_DA
_geom_hbond_angle_DHA
_geom_hbond_site_symmetry_A
O12 H12 O15 0.84 1.81 2.635(2) 166.3 3_534
N21 H21 O13 0.90(3) 2.06(3) 2.907(3) 155(3) 4
O13 H13A O11 0.84 1.80 2.549(2) 147.8 .
